data_7030883
loop_
_publ_author_name
'Mikata, Yuji'
'Kawata, Keiko'
'Takeuchi, Saaya'
'Nakanishi, Kaori'
'Konno, Hideo'
'Itami, Saori'
'Yasuda, Keiko'
'Tamotsu, Satoshi'
'Burdette, Shawn C.'

_publ_section_title
;
 Isoquinoline-derivatized tris(2-pyridylmethyl)amines as fluorescent zinc
 sensors with strict Zn(2+)/Cd(2+) selectivity.
;
_journal_issue 28
_journal_name_full 'Dalton transactions (Cambridge, England : 2003)'
_journal_page_first 10751
_journal_page_last 10759
_journal_paper_doi 10.1039/c4dt01054j
_journal_volume 43
_journal_year 2014
_chemical_formula_moiety 'C32 H40 Cl2 N4 O11 Zn'
_chemical_formula_sum 'C32 H40 Cl2 N4 O11 Zn'
_chemical_formula_weight 792.97
_space_group_IT_number 14
_symmetry_cell_setting monoclinic
_symmetry_Int_Tables_number 14
_symmetry_space_group_name_Hall '-P 2ybc'
_symmetry_space_group_name_H-M 'P 1 21/c 1'
_atom_sites_solution_hydrogens geom
_atom_sites_solution_primary direct
_atom_sites_solution_secondary difmap
_cell_angle_alpha 90.0000
_cell_angle_beta 96.1967(10)
_cell_angle_gamma 90.0000
_cell_formula_units_Z 4
_cell_length_a 18.178(3)
_cell_length_b 11.2464(18)
_cell_length_c 17.383(3)
_cell_measurement_reflns_used 7555
_cell_measurement_temperature 173
_cell_measurement_theta_max 27.50
_cell_measurement_theta_min 3.03
_cell_volume 3533.0(10)
_computing_cell_refinement CrystalClear
_computing_data_collection 'CrystalClear (Rigaku/MSC Inc., 2006)'
_computing_data_reduction CrystalClear
_computing_molecular_graphics 'CrystalStructure 4.0'
_computing_publication_material 'CrystalStructure 4.0 (Rigaku, 2010)'
_computing_structure_refinement 'SHELXL97 (Sheldrick, 2008)'
_computing_structure_solution 'SIR92 (Altomare, et al., 1994)'
_diffrn_ambient_temperature 173
_diffrn_detector_area_resol_mean 7.314
_diffrn_measured_fraction_theta_full 0.998
_diffrn_measured_fraction_theta_max 0.998
_diffrn_measurement_device_type 'Rigaku Mercury70'
_diffrn_measurement_method \w
_diffrn_radiation_type 'Mo K\a'
_diffrn_radiation_wavelength 0.71070
_diffrn_reflns_av_R_equivalents 0.0251
_diffrn_reflns_limit_h_max 23
_diffrn_reflns_limit_h_min -23
_diffrn_reflns_limit_k_max 14
_diffrn_reflns_limit_k_min -14
_diffrn_reflns_limit_l_max 22
_diffrn_reflns_limit_l_min -21
_diffrn_reflns_number 34177
_diffrn_reflns_theta_full 27.49
_diffrn_reflns_theta_max 27.48
_diffrn_standards_number 0
_exptl_absorpt_coefficient_mu 0.911
_exptl_absorpt_correction_T_max 0.913
_exptl_absorpt_correction_T_min 0.798
_exptl_absorpt_correction_type multi-scan
_exptl_absorpt_process_details 'REQAB (Rigaku, 1998)'
_exptl_crystal_colour colorless
_exptl_crystal_density_diffrn 1.491
_exptl_crystal_density_method 'not measured'
_exptl_crystal_description unknown
_exptl_crystal_F_000 1648.00
_exptl_crystal_size_max 0.500
_exptl_crystal_size_mid 0.300
_exptl_crystal_size_min 0.100
_refine_diff_density_max 1.330
_refine_diff_density_min -0.990
_refine_ls_extinction_method none
_refine_ls_goodness_of_fit_ref 1.057
_refine_ls_hydrogen_treatment mixed
_refine_ls_number_parameters 561
_refine_ls_number_reflns 8098
_refine_ls_number_restraints 0
_refine_ls_R_factor_gt 0.0493
_refine_ls_shift/su_max 0.001
_refine_ls_structure_factor_coef Fsqd
_refine_ls_weighting_details 'w = 1/[\s^2^(Fo^2^)+(0.0781P)^2^+3.5943P] where P=(Fo^2^+2Fc^2^)/3'
_refine_ls_weighting_scheme calc
_refine_ls_wR_factor_ref 0.1422
_reflns_number_gt 7130
_reflns_number_total 8098
_reflns_threshold_expression F^2^>2.0\s(F^2^)
_cod_data_source_file c4dt01054j2.cif
_cod_data_source_block BQPA-Zn(ClO4)2-121130
_cod_depositor_comments 'Adding full bibliography for 7030877--7030885.cif.'
_cod_database_code 7030883

loop_
_symmetry_equiv_pos_site_id
_symmetry_equiv_pos_as_xyz
1 +X,+Y,+Z
2 -X,1/2+Y,1/2-Z
3 -X,-Y,-Z
4 +X,1/2-Y,1/2+Z

loop_
_atom_site_label
_atom_site_type_symbol
_atom_site_fract_x
_atom_site_fract_y
_atom_site_fract_z
_atom_site_U_iso_or_equiv
_atom_site_adp_type
_atom_site_occupancy
_atom_site_symmetry_multiplicity
_atom_site_calc_flag
_atom_site_refinement_flags
Zn1 Zn 0.245408(15) 0.12320(3) 0.541460(15) 0.02750(10) Uani 1.0 4 d .
Cl1 Cl 0.14459(3) 0.33343(6) 0.65748(4) 0.03315(15) Uani 1.0 4 d .
Cl2 Cl 0.40753(4) 0.06115(7) 0.80288(4) 0.04534(18) Uani 1.0 4 d .
O1 O 0.25337(11) 0.03910(17) 0.64329(11) 0.0312(4) Uani 1.0 4 d .
O2 O 0.14433(11) 0.22774(18) 0.60982(13) 0.0423(5) Uani 1.0 4 d .
O3 O 0.09261(13) 0.3205(3) 0.71258(15) 0.0563(7) Uani 1.0 4 d .
O4 O 0.1224(3) 0.4306(3) 0.60825(16) 0.0823(11) Uani 1.0 4 d .
O5 O 0.21586(14) 0.3522(4) 0.69605(16) 0.0788(10) Uani 1.0 4 d .
O6 O 0.4257(2) -0.0173(5) 0.7477(3) 0.134(2) Uani 1.0 4 d .
O7 O 0.33252(13) 0.1008(3) 0.78118(15) 0.0654(8) Uani 1.0 4 d .
O8 O 0.4165(2) 0.0146(8) 0.8738(3) 0.211(5) Uani 1.0 4 d .
O9 O 0.4577(3) 0.1537(5) 0.7971(5) 0.186(4) Uani 1.0 4 d .
O10 O 0.13714(12) 0.5418(2) 0.20497(12) 0.0393(5) Uani 1.0 4 d .
O11 O 0.19733(16) 0.7468(3) 0.2647(2) 0.0714(8) Uani 1.0 4 d .
N1 N 0.20988(12) 0.23867(19) 0.44525(12) 0.0301(5) Uani 1.0 4 d .
N2 N 0.15065(11) 0.02822(18) 0.48490(11) 0.0273(4) Uani 1.0 4 d .
N3 N 0.31975(11) 0.05574(19) 0.46781(12) 0.0299(5) Uani 1.0 4 d .
N4 N 0.31167(12) 0.2741(2) 0.57156(12) 0.0311(5) Uani 1.0 4 d .
C1 C 0.12889(15) 0.2248(3) 0.42907(16) 0.0327(6) Uani 1.0 4 d .
C2 C 0.10613(14) 0.0965(3) 0.43843(14) 0.0293(5) Uani 1.0 4 d .
C3 C 0.03867(15) 0.0567(3) 0.39957(15) 0.0340(6) Uani 1.0 4 d .
C4 C 0.01717(15) -0.0579(3) 0.40964(15) 0.0347(6) Uani 1.0 4 d .
C5 C 0.04587(16) -0.2562(3) 0.46779(16) 0.0366(6) Uani 1.0 4 d .
C6 C 0.09300(18) -0.3277(3) 0.51261(17) 0.0406(6) Uani 1.0 4 d .
C7 C 0.16110(17) -0.2836(3) 0.54702(17) 0.0393(6) Uani 1.0 4 d .
C8 C 0.18040(16) -0.1669(3) 0.53759(16) 0.0337(6) Uani 1.0 4 d .
C9 C 0.13162(14) -0.0898(3) 0.49318(14) 0.0279(5) Uani 1.0 4 d .
C10 C 0.06402(14) -0.1350(3) 0.45681(15) 0.0302(5) Uani 1.0 4 d .
C11 C 0.24740(17) 0.1926(3) 0.37946(16) 0.0381(6) Uani 1.0 4 d .
C12 C 0.31019(14) 0.1076(3) 0.39907(15) 0.0320(6) Uani 1.0 4 d .
C13 C 0.35475(16) 0.0816(3) 0.33921(17) 0.0408(7) Uani 1.0 4 d .
C14 C 0.40841(17) -0.0022(4) 0.35160(19) 0.0463(7) Uani 1.0 4 d .
C15 C 0.47256(18) -0.1524(4) 0.4397(3) 0.0517(8) Uani 1.0 4 d .
C16 C 0.48273(18) -0.2047(4) 0.5102(3) 0.0545(9) Uani 1.0 4 d .
C17 C 0.43967(17) -0.1699(3) 0.5689(2) 0.0455(7) Uani 1.0 4 d .
C18 C 0.38626(15) -0.0836(3) 0.55539(18) 0.0385(6) Uani 1.0 4 d .
C19 C 0.37449(13) -0.0291(3) 0.48205(16) 0.0322(6) Uani 1.0 4 d .
C20 C 0.41905(15) -0.0618(3) 0.42365(18) 0.0399(6) Uani 1.0 4 d .
C21 C 0.23121(18) 0.3622(3) 0.46613(18) 0.0392(6) Uani 1.0 4 d .
C22 C 0.29864(15) 0.3679(3) 0.52454(16) 0.0340(6) Uani 1.0 4 d .
C23 C 0.34226(18) 0.4692(3) 0.5320(2) 0.0466(7) Uani 1.0 4 d .
C24 C 0.40040(18) 0.4739(3) 0.5905(3) 0.0529(9) Uani 1.0 4 d .
C25 C 0.41317(16) 0.3785(3) 0.6398(2) 0.0447(7) Uani 1.0 4 d .
C26 C 0.36814(14) 0.2799(3) 0.62832(16) 0.0358(6) Uani 1.0 4 d .
C27 C 0.12466(19) 0.4681(3) 0.26970(18) 0.0431(7) Uani 1.0 4 d .
C28 C 0.0867(2) 0.5325(4) 0.3290(2) 0.0537(8) Uani 1.0 4 d .
C29 C 0.1629(3) 0.8586(3) 0.2688(3) 0.0608(10) Uani 1.0 4 d .
C30 C 0.0837(3) 0.8496(4) 0.2363(3) 0.0649(11) Uani 1.0 4 d .
C31 C 0.2747(3) 0.7437(5) 0.2913(4) 0.0870(15) Uani 1.0 4 d .
C32 C 0.3205(4) 0.7805(8) 0.2305(5) 0.124(3) Uani 1.0 4 d .
H1 H 0.1054(19) 0.272(3) 0.4639(19) 0.038(8) Uiso 1.0 4 d .
H2 H 0.110(2) 0.250(4) 0.381(2) 0.046(9) Uiso 1.0 4 d .
H3 H 0.0087(18) 0.109(3) 0.3665(19) 0.033(8) Uiso 1.0 4 d .
H4 H -0.029(2) -0.087(4) 0.390(2) 0.048(10) Uiso 1.0 4 d .
H5 H 0.0037(19) -0.281(3) 0.446(2) 0.041(9) Uiso 1.0 4 d .
H6 H 0.0802(19) -0.408(4) 0.518(2) 0.043(9) Uiso 1.0 4 d .
H7 H 0.192(2) -0.331(4) 0.577(3) 0.050(10) Uiso 1.0 4 d .
H8 H 0.222(2) -0.144(3) 0.560(2) 0.039(9) Uiso 1.0 4 d .
H9 H 0.266(3) 0.252(4) 0.359(3) 0.058(11) Uiso 1.0 4 d .
H10 H 0.213(3) 0.152(4) 0.346(3) 0.071(13) Uiso 1.0 4 d .
H11 H 0.345(2) 0.123(4) 0.291(3) 0.048(10) Uiso 1.0 4 d .
H12 H 0.440(3) -0.018(4) 0.313(3) 0.075(13) Uiso 1.0 4 d .
H13 H 0.499(3) -0.170(4) 0.400(3) 0.058(11) Uiso 1.0 4 d .
H14 H 0.515(3) -0.264(4) 0.517(3) 0.067(12) Uiso 1.0 4 d .
H15 H 0.4469(19) -0.199(3) 0.616(2) 0.039(9) Uiso 1.0 4 d .
H16 H 0.360(2) -0.062(4) 0.594(3) 0.048(10) Uiso 1.0 4 d .
H17 H 0.1894(19) 0.400(3) 0.4907(19) 0.036(8) Uiso 1.0 4 d .
H18 H 0.238(3) 0.421(4) 0.423(3) 0.070(12) Uiso 1.0 4 d .
H19 H 0.331(3) 0.527(4) 0.501(3) 0.058(12) Uiso 1.0 4 d .
H20 H 0.429(3) 0.542(4) 0.593(3) 0.055(11) Uiso 1.0 4 d .
H21 H 0.458(3) 0.376(4) 0.681(3) 0.053(11) Uiso 1.0 4 d .
H22 H 0.3765(16) 0.214(3) 0.6619(17) 0.024(7) Uiso 1.0 4 d .
H23 H 0.214(3) 0.013(4) 0.659(3) 0.057(11) Uiso 1.0 4 d .
H24 H 0.278(3) 0.061(4) 0.683(3) 0.050(11) Uiso 1.0 4 d .
H25 H 0.151(3) 0.609(5) 0.213(3) 0.075(16) Uiso 1.0 4 d .
H26 H 0.091(3) 0.405(4) 0.245(3) 0.050(10) Uiso 1.0 4 d .
H27 H 0.174(3) 0.445(4) 0.285(3) 0.061(11) Uiso 1.0 4 d .
H28A H 0.0409 0.5683 0.3045 0.0645 Uiso 1.0 4 calc R
H28B H 0.1193 0.5951 0.3525 0.0645 Uiso 1.0 4 calc R
H28C H 0.0750 0.4765 0.3692 0.0645 Uiso 1.0 4 calc R
H29A H 0.1886 0.9179 0.2391 0.0729 Uiso 1.0 4 calc R
H29B H 0.1661 0.8852 0.3234 0.0729 Uiso 1.0 4 calc R
H30A H 0.0580 0.7934 0.2672 0.0779 Uiso 1.0 4 calc R
H30B H 0.0807 0.8215 0.1827 0.0779 Uiso 1.0 4 calc R
H30C H 0.0603 0.9280 0.2376 0.0779 Uiso 1.0 4 calc R
H31A H 0.2886 0.6620 0.3084 0.1044 Uiso 1.0 4 calc R
H31B H 0.2846 0.7973 0.3364 0.1044 Uiso 1.0 4 calc R
H32A H 0.3729 0.7711 0.2494 0.1490 Uiso 1.0 4 calc R
H32B H 0.3104 0.8640 0.2171 0.1490 Uiso 1.0 4 calc R
H32C H 0.3086 0.7308 0.1845 0.1490 Uiso 1.0 4 calc R

loop_
_atom_site_aniso_label
_atom_site_aniso_U_11
_atom_site_aniso_U_22
_atom_site_aniso_U_33
_atom_site_aniso_U_12
_atom_site_aniso_U_13
_atom_site_aniso_U_23
Zn1 0.02836(16) 0.02955(17) 0.02473(16) -0.00159(10) 0.00354(11) 0.00205(10)
Cl1 0.0355(3) 0.0328(4) 0.0313(3) 0.0012(3) 0.0038(3) 0.0025(3)
Cl2 0.0371(4) 0.0569(5) 0.0398(4) 0.0105(3) -0.0061(3) -0.0063(3)
O1 0.0307(9) 0.0378(10) 0.0248(9) -0.0030(8) 0.0022(7) 0.0019(8)
O2 0.0386(11) 0.0347(11) 0.0542(13) 0.0008(8) 0.0083(9) -0.0076(9)
O3 0.0542(14) 0.0516(14) 0.0689(16) 0.0095(11) 0.0340(12) 0.0042(12)
O4 0.156(4) 0.0364(14) 0.0564(16) 0.0227(17) 0.0189(18) 0.0168(12)
O5 0.0397(13) 0.142(3) 0.0541(16) -0.0071(15) 0.0014(11) -0.0468(18)
O6 0.069(3) 0.211(5) 0.117(3) 0.060(3) -0.008(2) -0.090(4)
O7 0.0438(13) 0.096(2) 0.0532(15) 0.0308(13) -0.0111(11) -0.0255(14)
O8 0.067(3) 0.493(12) 0.077(3) 0.073(5) 0.020(2) 0.138(5)
O9 0.099(4) 0.096(3) 0.333(9) -0.033(3) -0.111(5) 0.032(5)
O10 0.0415(11) 0.0393(12) 0.0378(11) 0.0043(9) 0.0070(8) -0.0029(9)
O11 0.0606(16) 0.0398(13) 0.111(3) -0.0022(12) -0.0029(16) -0.0029(14)
N1 0.0327(11) 0.0280(11) 0.0299(11) -0.0004(8) 0.0044(8) 0.0029(8)
N2 0.0278(10) 0.0288(11) 0.0253(10) 0.0001(8) 0.0032(8) -0.0008(8)
N3 0.0293(10) 0.0305(11) 0.0308(11) -0.0002(8) 0.0077(8) -0.0001(9)
N4 0.0289(10) 0.0344(12) 0.0308(11) -0.0035(9) 0.0078(8) -0.0030(9)
C1 0.0328(13) 0.0312(13) 0.0337(13) 0.0020(10) 0.0018(11) 0.0041(11)
C2 0.0315(12) 0.0306(12) 0.0260(12) 0.0018(10) 0.0042(9) 0.0001(10)
C3 0.0325(13) 0.0363(14) 0.0323(13) 0.0035(11) -0.0003(10) 0.0023(11)
C4 0.0308(12) 0.0420(15) 0.0308(13) -0.0022(11) 0.0006(10) -0.0031(11)
C5 0.0379(14) 0.0357(14) 0.0359(14) -0.0071(11) 0.0030(11) -0.0043(11)
C6 0.0522(17) 0.0278(14) 0.0415(15) -0.0029(12) 0.0044(13) -0.0013(11)
C7 0.0481(16) 0.0314(14) 0.0378(14) 0.0044(12) 0.0016(12) 0.0042(11)
C8 0.0356(13) 0.0317(13) 0.0328(13) -0.0006(11) -0.0005(11) 0.0015(11)
C9 0.0309(12) 0.0291(12) 0.0243(11) -0.0003(10) 0.0055(9) -0.0011(9)
C10 0.0316(12) 0.0326(13) 0.0266(12) -0.0018(10) 0.0044(10) -0.0030(10)
C11 0.0427(15) 0.0453(17) 0.0276(13) 0.0020(13) 0.0095(11) 0.0077(12)
C12 0.0321(13) 0.0351(13) 0.0299(13) -0.0039(10) 0.0091(10) -0.0017(10)
C13 0.0387(14) 0.0518(18) 0.0340(14) -0.0027(13) 0.0133(12) 0.0004(13)
C14 0.0387(15) 0.059(2) 0.0440(16) -0.0010(14) 0.0174(13) -0.0071(15)
C15 0.0381(16) 0.0532(19) 0.066(3) 0.0112(14) 0.0146(15) -0.0065(17)
C16 0.0357(16) 0.0468(19) 0.081(3) 0.0121(14) 0.0062(16) -0.0029(17)
C17 0.0366(15) 0.0419(17) 0.057(2) 0.0054(12) -0.0008(13) 0.0085(15)
C18 0.0333(13) 0.0380(15) 0.0445(16) 0.0022(11) 0.0064(12) 0.0009(12)
C19 0.0265(11) 0.0308(13) 0.0399(14) -0.0009(10) 0.0057(10) -0.0032(11)
C20 0.0306(13) 0.0413(16) 0.0491(16) -0.0005(11) 0.0105(12) -0.0073(13)
C21 0.0446(16) 0.0302(14) 0.0417(16) -0.0053(12) -0.0008(12) 0.0055(12)
C22 0.0332(13) 0.0321(14) 0.0380(14) -0.0036(10) 0.0094(11) -0.0013(11)
C23 0.0469(17) 0.0368(16) 0.0568(19) -0.0084(13) 0.0082(14) 0.0027(14)
C24 0.0401(16) 0.0416(18) 0.077(3) -0.0143(14) 0.0073(15) -0.0109(16)
C25 0.0300(14) 0.0489(18) 0.0552(19) -0.0048(12) 0.0052(13) -0.0123(14)
C26 0.0274(12) 0.0436(16) 0.0367(14) -0.0025(11) 0.0050(10) -0.0069(12)
C27 0.0475(17) 0.0410(16) 0.0416(16) 0.0082(13) 0.0081(13) 0.0010(13)
C28 0.063(2) 0.0507(19) 0.0509(19) 0.0048(16) 0.0216(16) -0.0013(15)
C29 0.083(3) 0.0365(17) 0.067(3) 0.0016(17) 0.027(2) -0.0006(16)
C30 0.078(3) 0.056(3) 0.065(3) 0.020(2) 0.028(2) 0.0118(18)
C31 0.061(3) 0.067(3) 0.130(5) -0.010(2) -0.004(3) 0.003(3)
C32 0.094(5) 0.139(6) 0.138(6) -0.009(5) 0.008(4) -0.054(5)

loop_
_atom_type_symbol
_atom_type_description
_atom_type_scat_dispersion_real
_atom_type_scat_dispersion_imag
_atom_type_scat_source
C C 0.0033 0.0016
;
International Tables for Crystallography
(1992, Vol. C, Tables 4.2.6.8 and 6.1.1.4)
;
H H 0.0000 0.0000
;
International Tables for Crystallography
(1992, Vol. C, Table 6.1.1.4)
;
Cl Cl 0.1484 0.1585
;
International Tables for Crystallography
(1992, Vol. C, Tables 4.2.6.8 and 6.1.1.4)
;
N N 0.0061 0.0033
;
International Tables for Crystallography
(1992, Vol. C, Tables 4.2.6.8 and 6.1.1.4)
;
O O 0.0106 0.0060
;
International Tables for Crystallography
(1992, Vol. C, Tables 4.2.6.8 and 6.1.1.4)
;
Zn Zn 0.2839 1.4301
;
International Tables for Crystallography
(1992, Vol. C, Tables 4.2.6.8 and 6.1.1.4)
;

loop_
_geom_angle_atom_site_label_1
_geom_angle_atom_site_label_2
_geom_angle_atom_site_label_3
_geom_angle
_geom_angle_publ_flag
O1 Zn1 N1 163.18(9) yes
O1 Zn1 N2 98.42(8) yes
O1 Zn1 N3 112.27(9) yes
O1 Zn1 N4 100.13(8) yes
N1 Zn1 N2 77.81(8) yes
N1 Zn1 N3 84.47(9) yes
N1 Zn1 N4 79.85(8) yes
N2 Zn1 N3 94.44(8) yes
N2 Zn1 N4 155.58(8) yes
N3 Zn1 N4 93.09(9) yes
O2 Cl1 O3 109.86(14) yes
O2 Cl1 O4 107.70(15) yes
O2 Cl1 O5 109.96(17) yes
O3 Cl1 O4 108.56(19) yes
O3 Cl1 O5 109.76(16) yes
O4 Cl1 O5 111.0(3) yes
O6 Cl2 O7 107.9(2) yes
O6 Cl2 O8 112.3(4) yes
O6 Cl2 O9 102.7(4) yes
O7 Cl2 O8 112.4(3) yes
O7 Cl2 O9 110.9(3) yes
O8 Cl2 O9 110.1(5) yes
C29 O11 C31 115.5(4) yes
Zn1 N1 C1 107.02(16) yes
Zn1 N1 C11 105.22(17) yes
Zn1 N1 C21 109.06(16) yes
C1 N1 C11 110.3(2) yes
C1 N1 C21 112.1(3) yes
C11 N1 C21 112.7(3) yes
Zn1 N2 C2 113.19(17) yes
Zn1 N2 C9 128.35(16) yes
C2 N2 C9 118.4(2) yes
Zn1 N3 C12 111.13(17) yes
Zn1 N3 C19 129.67(18) yes
C12 N3 C19 119.2(3) yes
Zn1 N4 C22 115.01(17) yes
Zn1 N4 C26 126.11(19) yes
C22 N4 C26 118.6(3) yes
N1 C1 C2 111.0(2) yes
N2 C2 C1 117.5(3) yes
N2 C2 C3 123.5(3) yes
C1 C2 C3 119.0(3) yes
C2 C3 C4 119.1(3) yes
C3 C4 C10 119.4(3) yes
C6 C5 C10 120.3(3) yes
C5 C6 C7 120.5(3) yes
C6 C7 C8 120.7(3) yes
C7 C8 C9 120.0(3) yes
N2 C9 C8 119.9(3) yes
N2 C9 C10 120.9(3) yes
C8 C9 C10 119.2(3) yes
C4 C10 C5 122.2(3) yes
C4 C10 C9 118.6(3) yes
C5 C10 C9 119.2(3) yes
N1 C11 C12 116.6(3) yes
N3 C12 C11 120.6(3) yes
N3 C12 C13 122.8(3) yes
C11 C12 C13 116.5(3) yes
C12 C13 C14 119.0(3) yes
C13 C14 C20 119.8(3) yes
C16 C15 C20 121.0(4) yes
C15 C16 C17 120.2(4) yes
C16 C17 C18 120.7(4) yes
C17 C18 C19 119.8(3) yes
N3 C19 C18 119.9(3) yes
N3 C19 C20 120.5(3) yes
C18 C19 C20 119.6(3) yes
C14 C20 C15 122.7(3) yes
C14 C20 C19 118.5(3) yes
C15 C20 C19 118.7(3) yes
N1 C21 C22 112.3(3) yes
N4 C22 C21 117.1(3) yes
N4 C22 C23 121.9(3) yes
C21 C22 C23 120.9(3) yes
C22 C23 C24 118.9(3) yes
C23 C24 C25 119.4(3) yes
C24 C25 C26 118.6(3) yes
N4 C26 C25 122.6(3) yes
O10 C27 C28 112.7(3) yes
O11 C29 C30 109.6(3) yes
O11 C31 C32 111.9(5) yes
Zn1 O1 H23 118(3) no
Zn1 O1 H24 126(3) no
H23 O1 H24 103(4) no
C27 O10 H25 119(4) no
N1 C1 H1 109(2) no
N1 C1 H2 114(3) no
C2 C1 H1 109(2) no
C2 C1 H2 108(3) no
H1 C1 H2 105(3) no
C2 C3 H3 120.6(19) no
C4 C3 H3 120.4(19) no
C3 C4 H4 123(3) no
C10 C4 H4 118(3) no
C6 C5 H5 122(3) no
C10 C5 H5 118(3) no
C5 C6 H6 118(2) no
C7 C6 H6 121(2) no
C6 C7 H7 120(3) no
C8 C7 H7 119(3) no
C7 C8 H8 118(3) no
C9 C8 H8 122(3) no
N1 C11 H9 107(3) no
N1 C11 H10 109(3) no
C12 C11 H9 105(3) no
C12 C11 H10 106(3) no
H9 C11 H10 113(4) no
C12 C13 H11 118(3) no
C14 C13 H11 123(3) no
C13 C14 H12 120(3) no
C20 C14 H12 120(3) no
C16 C15 H13 125(3) no
C20 C15 H13 114(3) no
C15 C16 H14 118(3) no
C17 C16 H14 121(3) no
C16 C17 H15 122(3) no
C18 C17 H15 117(3) no
C17 C18 H16 119(3) no
C19 C18 H16 121(3) no
N1 C21 H17 107.9(19) no
N1 C21 H18 118(3) no
C22 C21 H17 107.1(18) no
C22 C21 H18 108(3) no
H17 C21 H18 102(4) no
C22 C23 H19 118(3) no
C24 C23 H19 123(3) no
C23 C24 H20 117(3) no
C25 C24 H20 124(3) no
C24 C25 H21 122(2) no
C26 C25 H21 120(2) no
N4 C26 H22 118.1(17) no
C25 C26 H22 119.3(17) no
O10 C27 H26 102(3) no
O10 C27 H27 99(3) no
C28 C27 H26 110(3) no
C28 C27 H27 116(3) no
H26 C27 H27 116(4) no
C27 C28 H28A 109.474 no
C27 C28 H28B 109.460 no
C27 C28 H28C 109.470 no
H28A C28 H28B 109.471 no
H28A C28 H28C 109.474 no
H28B C28 H28C 109.479 no
O11 C29 H29A 109.750 no
O11 C29 H29B 109.751 no
C30 C29 H29A 109.747 no
C30 C29 H29B 109.744 no
H29A C29 H29B 108.231 no
C29 C30 H30A 109.478 no
C29 C30 H30B 109.466 no
C29 C30 H30C 109.472 no
H30A C30 H30B 109.470 no
H30A C30 H30C 109.478 no
H30B C30 H30C 109.463 no
O11 C31 H31A 109.228 no
O11 C31 H31B 109.238 no
C32 C31 H31A 109.229 no
C32 C31 H31B 109.225 no
H31A C31 H31B 107.915 no
C31 C32 H32A 109.477 no
C31 C32 H32B 109.466 no
C31 C32 H32C 109.468 no
H32A C32 H32B 109.471 no
H32A C32 H32C 109.471 no
H32B C32 H32C 109.474 no

loop_
_geom_bond_atom_site_label_1
_geom_bond_atom_site_label_2
_geom_bond_distance
_geom_bond_publ_flag
Zn1 O1 1.998(2) yes
Zn1 N1 2.160(2) yes
Zn1 N2 2.170(2) yes
Zn1 N3 2.101(3) yes
Zn1 N4 2.114(3) yes
Cl1 O2 1.449(3) yes
Cl1 O3 1.424(3) yes
Cl1 O4 1.420(3) yes
Cl1 O5 1.409(3) yes
Cl2 O6 1.369(5) yes
Cl2 O7 1.445(3) yes
Cl2 O8 1.332(5) yes
Cl2 O9 1.395(6) yes
O10 C27 1.435(4) yes
O11 C29 1.410(5) yes
O11 C31 1.432(6) yes
N1 C1 1.477(4) yes
N1 C11 1.486(4) yes
N1 C21 1.477(4) yes
N2 C2 1.325(3) yes
N2 C9 1.383(4) yes
N3 C12 1.324(4) yes
N3 C19 1.382(4) yes
N4 C22 1.340(4) yes
N4 C26 1.346(4) yes
C1 C2 1.515(4) yes
C2 C3 1.408(4) yes
C3 C4 1.364(4) yes
C4 C10 1.414(4) yes
C5 C6 1.357(4) yes
C5 C10 1.420(4) yes
C6 C7 1.406(5) yes
C7 C8 1.373(4) yes
C8 C9 1.409(4) yes
C9 C10 1.414(4) yes
C11 C12 1.500(4) yes
C12 C13 1.416(5) yes
C13 C14 1.356(5) yes
C14 C20 1.416(5) yes
C15 C16 1.353(6) yes
C15 C20 1.416(5) yes
C16 C17 1.408(6) yes
C17 C18 1.375(5) yes
C18 C19 1.410(5) yes
C19 C20 1.414(5) yes
C21 C22 1.506(4) yes
C22 C23 1.386(5) yes
C23 C24 1.386(5) yes
C24 C25 1.378(5) yes
C25 C26 1.380(5) yes
C27 C28 1.489(5) yes
C29 C30 1.494(6) yes
C31 C32 1.474(10) yes
O1 H23 0.84(5) no
O1 H24 0.82(4) no
O10 H25 0.80(5) no
C1 H1 0.94(4) no
C1 H2 0.91(4) no
C3 H3 0.95(3) no
C4 H4 0.93(4) no
C5 H5 0.87(4) no
C6 H6 0.94(4) no
C7 H7 0.90(4) no
C8 H8 0.85(4) no
C11 H9 0.85(5) no
C11 H10 0.92(5) no
C13 H11 0.96(4) no
C14 H12 0.95(5) no
C15 H13 0.91(5) no
C16 H14 0.88(5) no
C17 H15 0.89(4) no
C18 H16 0.89(4) no
C21 H17 1.00(4) no
C21 H18 1.02(5) no
C23 H19 0.86(4) no
C24 H20 0.93(4) no
C25 H21 1.02(4) no
C26 H22 0.95(3) no
C27 H26 1.00(4) no
C27 H27 0.95(4) no
C28 H28A 0.980 no
C28 H28B 0.980 no
C28 H28C 0.980 no
C29 H29A 0.990 no
C29 H29B 0.990 no
C30 H30A 0.980 no
C30 H30B 0.980 no
C30 H30C 0.980 no
C31 H31A 0.990 no
C31 H31B 0.990 no
C32 H32A 0.980 no
C32 H32B 0.980 no
C32 H32C 0.980 no

loop_
_geom_contact_atom_site_label_1
_geom_contact_atom_site_label_2
_geom_contact_distance
_geom_contact_publ_flag
_geom_contact_site_symmetry_2
Zn1 C8 3.468(3) no .
Zn1 C18 3.448(3) no .
O1 C8 3.158(4) no .
O1 C9 3.544(3) no .
O1 C18 3.297(4) no .
O1 C26 3.446(4) no .
N2 C4 2.802(4) no .
N2 C11 3.251(4) no .
N2 C12 3.517(4) no .
N3 C14 2.794(4) no .
N4 C11 3.537(4) no .
N4 C12 3.533(4) no .
N4 C24 2.765(4) no .
C2 C10 2.742(4) no .
C2 C11 3.063(5) no .
C3 C9 2.761(4) no .
C5 C8 2.797(4) no .
C6 C9 2.795(4) no .
C7 C10 2.787(4) no .
C11 C22 3.257(4) no .
C12 C20 2.747(4) no .
C12 C21 3.462(4) no .
C13 C19 2.766(4) no .
C15 C18 2.791(5) no .
C16 C19 2.793(5) no .
C17 C20 2.791(5) no .
C22 C25 2.732(4) no .
C23 C26 2.718(5) no .
C29 C32 3.135(9) no .
Zn1 O2 2.577(3) no .
Cl1 N4 3.589(3) no .
O1 O2 2.919(3) no .
O1 O6 3.505(5) no .
O1 O7 2.748(4) no .
O1 O10 2.633(3) no 4_555
O1 C27 3.379(4) no 4_555
O2 Zn1 2.577(3) no .
O2 O1 2.919(3) no .
O2 O10 3.463(4) no 4_555
O2 N1 3.218(4) no .
O2 N2 3.133(3) no .
O2 N4 3.226(3) no .
O2 C1 3.124(4) no .
O2 C2 3.330(4) no .
O2 C4 3.488(4) no 3_556
O2 C5 3.587(4) no 3_556
O2 C21 3.445(4) no .
O2 C27 3.594(4) no 4_555
O3 C27 3.426(4) no 4_555
O4 C6 3.201(4) no 1_565
O4 C7 3.481(4) no 1_565
O4 C21 3.415(5) no .
O4 C30 3.449(6) no 4_565
O5 N4 3.050(4) no .
O5 C11 3.218(4) no 4_555
O5 C13 3.430(4) no 4_555
O5 C22 3.486(4) no .
O5 C26 3.227(4) no .
O6 O1 3.505(5) no .
O6 C17 3.583(6) no .
O6 C18 3.425(6) no .
O6 C25 3.541(5) no 2_646
O6 C32 3.520(10) no 4_555
O7 O1 2.748(4) no .
O7 C11 3.359(5) no 4_555
O7 C26 3.451(4) no .
O8 C23 3.198(6) no 4_555
O8 C24 3.350(6) no 2_646
O8 C25 3.484(6) no 2_646
O9 C17 3.451(7) no 2_656
O9 C26 3.499(8) no .
O10 O1 2.633(3) no 4_554
O10 O2 3.463(4) no 4_554
O10 O11 2.710(4) no .
O10 C3 3.506(4) no 2_555
O10 C4 3.448(4) no 2_555
O10 C8 3.399(4) no 4_554
O10 C31 3.584(6) no .
O11 O10 2.710(4) no .
O11 C27 3.405(5) no .
O11 C28 3.403(5) no .
N1 O2 3.218(4) no .
N2 O2 3.133(3) no .
N4 Cl1 3.589(3) no .
N4 O2 3.226(3) no .
N4 O5 3.050(4) no .
C1 O2 3.124(4) no .
C2 O2 3.330(4) no .
C3 O10 3.506(4) no 2_545
C3 C4 3.572(4) no 3_556
C3 C10 3.391(4) no 3_556
C4 O2 3.488(4) no 3_556
C4 O10 3.448(4) no 2_545
C4 C3 3.572(4) no 3_556
C4 C4 3.518(4) no 3_556
C4 C30 3.523(6) no 1_545
C5 O2 3.587(4) no 3_556
C5 C28 3.522(5) no 1_545
C6 O4 3.201(4) no 1_545
C6 C28 3.548(5) no 1_545
C7 O4 3.481(4) no 1_545
C8 O10 3.399(4) no 4_555
C10 C3 3.391(4) no 3_556
C11 O5 3.218(4) no 4_554
C11 O7 3.359(5) no 4_554
C13 O5 3.430(4) no 4_554
C14 C17 3.529(5) no 3_656
C14 C32 3.498(9) no 1_545
C15 C19 3.597(5) no 3_656
C15 C26 3.547(5) no 3_656
C17 O6 3.583(6) no .
C17 O9 3.451(7) no 2_646
C17 C14 3.529(5) no 3_656
C18 O6 3.425(6) no .
C19 C15 3.597(5) no 3_656
C21 O2 3.445(4) no .
C21 O4 3.415(5) no .
C22 O5 3.486(4) no .
C23 O8 3.198(6) no 4_554
C24 O8 3.350(6) no 2_656
C25 O6 3.541(5) no 2_656
C25 O8 3.484(6) no 2_656
C26 O5 3.227(4) no .
C26 O7 3.451(4) no .
C26 O9 3.499(8) no .
C26 C15 3.547(5) no 3_656
C27 O1 3.379(4) no 4_554
C27 O2 3.594(4) no 4_554
C27 O3 3.426(4) no 4_554
C27 O11 3.405(5) no .
C28 O11 3.403(5) no .
C28 C5 3.522(5) no 1_565
C28 C6 3.548(5) no 1_565
C30 O4 3.449(6) no 4_564
C30 C4 3.523(6) no 1_565
C31 O10 3.584(6) no .
C32 O6 3.520(10) no 4_554
C32 C14 3.498(9) no 1_565
Zn1 H1 3.22(4) no .
Zn1 H8 3.05(4) no .
Zn1 H9 3.55(4) no .
Zn1 H10 3.40(5) no .
Zn1 H16 3.01(4) no .
Zn1 H17 3.36(4) no .
Zn1 H22 3.16(3) no .
O1 H8 2.55(4) no .
O1 H16 2.48(4) no .
O1 H22 2.97(3) no .
O10 H28A 2.6069 no .
O10 H28B 2.6872 no .
O10 H28C 3.2646 no .
O11 H30A 2.5921 no .
O11 H30B 2.5656 no .
O11 H30C 3.2141 no .
O11 H32A 3.2433 no .
O11 H32B 2.6488 no .
O11 H32C 2.5843 no .
N2 H1 2.88(4) no .
N2 H2 3.12(4) no .
N2 H3 3.25(3) no .
N2 H8 2.60(4) no .
N2 H10 3.11(5) no .
N2 H23 3.12(4) no .
N3 H8 3.37(4) no .
N3 H9 3.00(4) no .
N3 H10 2.92(5) no .
N3 H11 3.25(4) no .
N3 H16 2.59(4) no .
N4 H17 2.87(4) no .
N4 H18 3.23(5) no .
N4 H19 3.13(5) no .
N4 H21 3.30(4) no .
N4 H24 3.19(4) no .
C1 H3 2.67(3) no .
C1 H9 2.91(5) no .
C1 H10 2.36(5) no .
C1 H17 2.44(4) no .
C1 H18 2.98(5) no .
C2 H4 3.25(4) no .
C2 H10 2.73(5) no .
C3 H1 2.88(4) no .
C3 H2 2.57(4) no .
C3 H10 3.57(5) no .
C4 H5 2.61(4) no .
C5 H4 2.63(4) no .
C5 H7 3.21(4) no .
C6 H8 3.17(4) no .
C7 H5 3.19(4) no .
C8 H6 3.27(4) no .
C8 H16 3.51(4) no .
C8 H23 2.94(4) no .
C9 H4 3.26(4) no .
C9 H5 3.21(4) no .
C9 H7 3.22(4) no .
C9 H23 3.31(4) no .
C10 H3 3.26(3) no .
C10 H6 3.25(4) no .
C10 H8 3.21(4) no .
C11 H1 3.23(4) no .
C11 H2 2.59(4) no .
C11 H11 2.59(4) no .
C11 H17 3.27(4) no .
C11 H18 2.68(5) no .
C12 H12 3.25(5) no .
C13 H9 2.55(5) no .
C13 H10 2.71(5) no .
C14 H13 2.58(4) no .
C15 H12 2.69(5) no .
C15 H15 3.20(4) no .
C16 H16 3.22(4) no .
C17 H13 3.24(5) no .
C18 H8 3.07(4) no .
C18 H14 3.21(5) no .
C18 H24 3.52(5) no .
C19 H8 3.46(4) no .
C19 H12 3.29(5) no .
C19 H13 3.22(5) no .
C19 H15 3.19(4) no .
C20 H11 3.28(4) no .
C20 H14 3.19(5) no .
C20 H16 3.25(4) no .
C21 H1 2.50(4) no .
C21 H2 2.82(4) no .
C21 H9 2.38(5) no .
C21 H10 3.15(5) no .
C21 H19 2.62(4) no .
C22 H9 3.16(4) no .
C22 H20 3.21(4) no .
C22 H22 3.16(3) no .
C23 H17 2.90(4) no .
C23 H18 2.59(5) no .
C23 H21 3.32(4) no .
C24 H22 3.23(3) no .
C25 H19 3.18(4) no .
C26 H19 3.57(4) no .
C26 H20 3.23(4) no .
C26 H24 3.17(4) no .
C28 H25 2.58(5) no .
C29 H31A 3.1998 no .
C29 H31B 2.4871 no .
C29 H32B 2.9187 no .
C29 H32C 3.4733 no .
C31 H29A 2.6074 no .
C31 H29B 2.6408 no .
C32 H29A 2.8698 no .
C32 H29B 3.5841 no .
H1 H3 2.95(5) no .
H1 H10 3.28(6) no .
H1 H17 2.11(5) no .
H1 H18 3.08(6) no .
H2 H3 2.42(5) no .
H2 H9 2.91(6) no .
H2 H10 2.32(6) no .
H2 H17 2.82(5) no .
H2 H18 3.05(6) no .
H3 H4 2.35(5) no .
H4 H5 2.44(5) no .
H5 H6 2.27(5) no .
H6 H7 2.35(5) no .
H7 H8 2.20(6) no .
H8 H16 2.68(5) no .
H8 H23 2.48(6) no .
H8 H24 3.23(5) no .
H9 H11 2.43(6) no .
H9 H17 3.26(6) no .
H9 H18 2.28(7) no .
H10 H11 2.69(7) no .
H10 H18 3.31(7) no .
H11 H12 2.34(6) no .
H12 H13 2.45(6) no .
H13 H14 2.29(6) no .
H14 H15 2.34(6) no .
H15 H16 2.22(5) no .
H16 H22 3.32(5) no .
H16 H23 3.11(6) no .
H16 H24 2.66(6) no .
H17 H19 2.93(6) no .
H18 H19 2.37(6) no .
H19 H20 2.28(6) no .
H20 H21 2.43(6) no .
H21 H22 2.35(5) no .
H22 H24 2.54(5) no .
H25 H26 2.62(7) no .
H25 H27 2.25(7) no .
H25 H28A 2.7215 no .
H25 H28B 2.5541 no .
H25 H28C 3.5050 no .
H26 H28A 2.3388 no .
H26 H28B 2.8469 no .
H26 H28C 2.3483 no .
H27 H28A 2.8440 no .
H27 H28B 2.3384 no .
H27 H28C 2.4629 no .
H29A H30A 2.8436 no .
H29A H30B 2.3597 no .
H29A H30C 2.3328 no .
H29A H31A 3.5438 no .
H29A H31B 2.6659 no .
H29A H32B 2.3664 no .
H29A H32C 3.2456 no .
H29B H30A 2.3394 no .
H29B H30B 2.8437 no .
H29B H30C 2.3532 no .
H29B H31A 3.3839 no .
H29B H31B 2.3582 no .
H29B H32B 3.3753 no .
H31A H32A 2.2900 no .
H31A H32B 2.8230 no .
H31A H32C 2.3533 no .
H31B H32A 2.3406 no .
H31B H32B 2.3015 no .
H31B H32C 2.8238 no .
Cl1 H1 3.43(4) no .
Cl1 H4 3.52(4) no 3_556
Cl1 H5 3.13(4) no 3_556
Cl1 H10 3.38(5) no 4_555
Cl1 H17 3.18(4) no .
Cl1 H26 3.28(4) no 4_555
Cl1 H29A 3.1990 no 4_565
Cl1 H30C 3.4571 no 4_565
Cl2 H9 3.54(5) no 4_555
Cl2 H20 3.31(4) no 2_646
Cl2 H21 3.20(4) no 2_646
Cl2 H22 2.99(3) no .
Cl2 H24 2.97(4) no .
Cl2 H31A 3.3209 no 4_555
O1 H25 2.87(5) no 4_555
O1 H27 3.00(5) no 4_555
O1 H32C 3.2531 no 4_555
O2 H1 2.61(4) no .
O2 H4 2.63(4) no 3_556
O2 H5 2.83(4) no 3_556
O2 H17 3.01(4) no .
O2 H23 2.82(4) no .
O2 H24 3.22(4) no .
O2 H26 3.03(4) no 4_555
O3 H2 3.02(4) no 4_555
O3 H3 3.32(4) no 4_555
O3 H4 3.31(4) no 3_556
O3 H5 3.13(4) no 3_556
O3 H10 3.03(5) no 4_555
O3 H26 2.60(4) no 4_555
O3 H27 3.51(4) no 4_555
O3 H28A 2.7179 no 3_566
O3 H29A 3.4263 no 4_565
O3 H30A 3.0765 no 3_566
O3 H30C 2.9311 no 4_565
O4 H1 3.07(4) no .
O4 H5 2.91(4) no 3_556
O4 H6 2.47(4) no 1_565
O4 H7 3.04(4) no 1_565
O4 H17 2.51(4) no .
O4 H28A 3.4769 no 3_566
O4 H29A 2.9891 no 4_565
O4 H30B 3.1985 no 4_565
O4 H30C 3.0676 no 4_565
O5 H9 3.11(4) no 4_555
O5 H10 2.61(5) no 4_555
O5 H11 2.73(4) no 4_555
O5 H17 3.59(4) no .
O5 H22 3.42(3) no .
O5 H24 3.48(4) no .
O5 H29A 2.7517 no 4_565
O6 H12 2.79(5) no 3_656
O6 H15 3.12(4) no .
O6 H16 2.86(4) no .
O6 H21 2.63(4) no 2_646
O6 H22 3.08(3) no .
O6 H24 2.94(4) no .
O6 H31A 3.2470 no 4_555
O6 H32A 3.0128 no 4_555
O6 H32C 3.3171 no 4_555
O7 H9 2.52(5) no 4_555
O7 H11 3.12(4) no 4_555
O7 H18 3.16(5) no 4_555
O7 H22 2.63(3) no .
O7 H23 3.02(4) no .
O7 H24 1.93(4) no .
O7 H27 2.93(5) no 4_555
O7 H31A 3.1111 no 4_555
O8 H14 3.30(5) no 2_656
O8 H18 3.51(5) no 4_555
O8 H19 2.87(5) no 4_555
O8 H20 2.82(4) no 2_646
O8 H21 3.00(4) no 2_646
O8 H31A 3.1741 no 4_555
O9 H11 3.24(4) no 4_555
O9 H12 3.19(5) no 3_656
O9 H13 3.60(5) no 3_656
O9 H14 3.35(5) no 2_656
O9 H15 2.73(4) no 2_656
O9 H20 2.93(4) no 2_646
O9 H21 3.22(4) no .
O9 H21 3.48(4) no 2_646
O9 H22 2.72(3) no .
O9 H32A 3.3736 no 3_666
O10 H3 2.90(3) no 2_555
O10 H4 2.82(4) no 2_555
O10 H8 3.31(4) no 4_554
O10 H23 1.80(5) no 4_554
O10 H24 2.86(4) no 4_554
O10 H30A 3.4033 no .
O10 H30B 3.3181 no .
O10 H31A 3.4017 no .
O11 H7 3.39(4) no 4_554
O11 H23 3.48(4) no 4_554
O11 H25 1.94(5) no .
O11 H27 3.45(4) no .
O11 H28B 2.7777 no .
N2 H4 3.33(4) no 3_556
N2 H29B 3.2742 no 1_545
C1 H5 3.47(4) no 3_556
C1 H28C 3.1366 no .
C2 H4 3.43(4) no 3_556
C2 H29B 3.3623 no 1_545
C3 H29B 3.3917 no 1_545
C3 H30C 3.2273 no 1_545
C4 H26 3.19(4) no 2_545
C4 H29B 3.2965 no 1_545
C4 H30A 3.1424 no 1_545
C4 H30C 3.1761 no 1_545
C5 H1 3.12(4) no 3_556
C5 H3 3.56(4) no 3_556
C5 H28A 3.4506 no 1_545
C5 H28B 3.0284 no 1_545
C5 H28C 3.5284 no 1_545
C5 H30A 3.5616 no 1_545
C6 H17 3.57(4) no 1_545
C6 H28B 3.0027 no 1_545
C6 H28C 3.3163 no 1_545
C6 H30B 2.9891 no 4_555
C7 H25 3.51(5) no 4_555
C7 H30B 2.9360 no 4_555
C7 H32C 3.4451 no 4_555
C8 H25 3.22(5) no 4_555
C8 H32C 3.3444 no 4_555
C9 H4 3.52(4) no 3_556
C9 H29B 3.0962 no 1_545
C10 H3 3.48(4) no 3_556
C10 H29B 3.1318 no 1_545
C10 H30A 3.3835 no 1_545
C11 H27 3.46(4) no .
C13 H21 3.52(5) no 4_554
C13 H31B 3.4413 no 1_545
C13 H32B 3.2824 no 1_545
C14 H15 3.47(4) no 3_656
C14 H21 3.49(4) no 4_554
C14 H31B 3.1779 no 1_545
C14 H32A 3.1346 no 1_545
C14 H32B 3.1634 no 1_545
C15 H21 3.59(4) no 3_656
C15 H22 3.49(3) no 3_656
C16 H20 3.38(4) no 1_545
C17 H12 3.54(5) no 3_656
C17 H20 3.28(4) no 1_545
C17 H32C 3.3489 no 4_555
C18 H13 3.57(4) no 3_656
C18 H32C 3.2335 no 4_555
C19 H31B 3.4638 no 1_545
C20 H31B 3.1602 no 1_545
C20 H32A 3.5857 no 1_545
C21 H27 3.33(4) no .
C21 H28C 3.3952 no .
C24 H14 3.48(5) no 3_656
C24 H32B 3.4088 no 4_565
C25 H11 3.02(4) no 4_555
C25 H12 3.38(5) no 4_555
C25 H13 2.96(5) no 3_656
C25 H14 3.41(5) no 3_656
C26 H11 3.10(4) no 4_555
C26 H13 2.80(5) no 3_656
C26 H14 3.48(5) no 3_656
C27 H2 3.15(4) no .
C27 H3 3.57(3) no 2_555
C27 H4 3.17(4) no 2_555
C27 H18 3.23(5) no .
C27 H23 2.66(5) no 4_554
C27 H24 3.32(5) no 4_554
C27 H30C 3.3805 no 2_545
C28 H2 3.32(4) no .
C28 H5 3.38(4) no 1_565
C28 H6 3.36(4) no 1_565
C28 H17 3.53(4) no .
C28 H18 3.30(5) no .
C28 H30A 3.1489 no .
C28 H30C 3.0322 no 2_545
C29 H7 3.45(4) no 4_554
C29 H25 2.97(5) no .
C29 H28B 3.4314 no .
C30 H3 3.57(3) no 2_555
C30 H7 3.58(4) no 4_554
C30 H25 3.01(5) no .
C30 H26 3.29(4) no 2_555
C30 H28A 3.4955 no .
C30 H28A 3.3662 no 2_555
C30 H28B 3.5226 no .
C30 H28C 3.5457 no 2_555
C31 H25 2.92(5) no .
C31 H28B 3.5428 no .
C32 H7 3.40(4) no 4_554
C32 H12 3.35(5) no 1_565
C32 H15 3.32(4) no 4_554
C32 H16 3.55(4) no 4_554
H1 Cl1 3.43(4) no .
H1 O2 2.61(4) no .
H1 O4 3.07(4) no .
H1 C5 3.12(4) no 3_556
H1 H5 2.66(5) no 3_556
H1 H28C 2.8464 no .
H2 O3 3.02(4) no 4_554
H2 C27 3.15(4) no .
H2 C28 3.32(4) no .
H2 H26 2.93(6) no .
H2 H27 3.06(6) no .
H2 H28C 2.6287 no .
H3 O3 3.32(4) no 4_554
H3 O10 2.90(3) no 2_545
H3 C5 3.56(4) no 3_556
H3 C10 3.48(4) no 3_556
H3 C27 3.57(3) no 2_545
H3 C30 3.57(3) no 2_545
H3 H25 3.07(6) no 2_545
H3 H26 3.40(5) no 2_545
H3 H28A 3.0464 no 2_545
H3 H30A 3.2538 no 2_545
H3 H30B 2.9684 no 2_545
H3 H30C 3.2371 no 1_545
H4 Cl1 3.52(4) no 3_556
H4 O2 2.63(4) no 3_556
H4 O3 3.31(4) no 3_556
H4 O10 2.82(4) no 2_545
H4 N2 3.33(4) no 3_556
H4 C2 3.43(4) no 3_556
H4 C9 3.52(4) no 3_556
H4 C27 3.17(4) no 2_545
H4 H23 3.48(6) no 3_556
H4 H25 3.48(6) no 2_545
H4 H26 2.50(5) no 2_545
H4 H30A 3.0991 no 1_545
H4 H30C 3.2570 no 1_545
H5 Cl1 3.13(4) no 3_556
H5 O2 2.83(4) no 3_556
H5 O3 3.13(4) no 3_556
H5 O4 2.91(4) no 3_556
H5 C1 3.47(4) no 3_556
H5 C28 3.38(4) no 1_545
H5 H1 2.66(5) no 3_556
H5 H28A 3.1190 no 1_545
H5 H28B 3.1188 no 1_545
H5 H28C 3.3536 no 1_545
H5 H30A 3.4664 no 1_545
H6 O4 2.47(4) no 1_545
H6 C28 3.36(4) no 1_545
H6 H6 3.57(5) no 3_546
H6 H17 3.01(5) no 1_545
H6 H28B 3.0331 no 1_545
H6 H28C 2.8818 no 1_545
H6 H30B 3.0272 no 4_555
H7 O4 3.04(4) no 1_545
H7 O11 3.39(4) no 4_555
H7 C29 3.45(4) no 4_555
H7 C30 3.58(4) no 4_555
H7 C32 3.40(4) no 4_555
H7 H17 3.38(5) no 1_545
H7 H19 3.37(6) no 1_545
H7 H25 3.58(7) no 4_555
H7 H29A 2.9911 no 4_555
H7 H30B 2.8839 no 4_555
H7 H32B 3.0894 no 4_555
H7 H32C 2.8945 no 4_555
H8 O10 3.31(4) no 4_555
H8 H25 3.11(7) no 4_555
H8 H32C 2.7236 no 4_555
H9 Cl2 3.54(5) no 4_554
H9 O5 3.11(4) no 4_554
H9 O7 2.52(5) no 4_554
H9 H27 2.95(6) no .
H10 Cl1 3.38(5) no 4_554
H10 O3 3.03(5) no 4_554
H10 O5 2.61(5) no 4_554
H10 H27 3.50(6) no .
H10 H29A 3.2260 no 1_545
H10 H29B 3.1339 no 1_545
H11 O5 2.73(4) no 4_554
H11 O7 3.12(4) no 4_554
H11 O9 3.24(4) no 4_554
H11 C25 3.02(4) no 4_554
H11 C26 3.10(4) no 4_554
H11 H21 2.95(6) no 4_554
H11 H22 3.00(5) no 4_554
H11 H32B 3.2168 no 1_545
H12 O6 2.79(5) no 3_656
H12 O9 3.19(5) no 3_656
H12 C17 3.54(5) no 3_656
H12 C25 3.38(5) no 4_554
H12 C32 3.35(5) no 1_545
H12 H15 3.34(6) no 3_656
H12 H21 2.84(6) no 4_554
H12 H31B 3.5660 no 1_545
H12 H32A 2.8345 no 1_545
H12 H32B 3.0367 no 1_545
H13 O9 3.60(5) no 3_656
H13 C18 3.57(4) no 3_656
H13 C25 2.96(5) no 3_656
H13 C26 2.80(5) no 3_656
H13 H21 2.87(6) no 3_656
H13 H22 2.65(6) no 3_656
H13 H32A 3.3523 no 1_545
H14 O8 3.30(5) no 2_646
H14 O9 3.35(5) no 2_646
H14 C24 3.48(5) no 3_656
H14 C25 3.41(5) no 3_656
H14 C26 3.48(5) no 3_656
H14 H20 3.06(6) no 1_545
H15 O6 3.12(4) no .
H15 O9 2.73(4) no 2_646
H15 C14 3.47(4) no 3_656
H15 C32 3.32(4) no 4_555
H15 H12 3.34(6) no 3_656
H15 H20 2.95(6) no 1_545
H15 H32A 2.9113 no 4_555
H15 H32C 2.9135 no 4_555
H16 O6 2.86(4) no .
H16 C32 3.55(4) no 4_555
H16 H32A 3.5795 no 4_555
H16 H32C 2.7060 no 4_555
H17 Cl1 3.18(4) no .
H17 O2 3.01(4) no .
H17 O4 2.51(4) no .
H17 O5 3.59(4) no .
H17 C6 3.57(4) no 1_565
H17 C28 3.53(4) no .
H17 H6 3.01(5) no 1_565
H17 H7 3.38(5) no 1_565
H17 H27 3.58(5) no .
H17 H28B 3.4014 no .
H17 H28C 2.9307 no .
H18 O7 3.16(5) no 4_554
H18 O8 3.51(5) no 4_554
H18 C27 3.23(5) no .
H18 C28 3.30(5) no .
H18 H27 2.56(6) no .
H18 H28B 3.0760 no .
H18 H28C 3.0804 no .
H18 H31A 3.5438 no .
H19 O8 2.87(5) no 4_554
H19 H7 3.37(6) no 1_565
H20 Cl2 3.31(4) no 2_656
H20 O8 2.82(4) no 2_656
H20 O9 2.93(4) no 2_656
H20 C16 3.38(4) no 1_565
H20 C17 3.28(4) no 1_565
H20 H14 3.06(6) no 1_565
H20 H15 2.95(6) no 1_565
H20 H32B 3.3817 no 4_565
H21 Cl2 3.20(4) no 2_656
H21 O6 2.63(4) no 2_656
H21 O8 3.00(4) no 2_656
H21 O9 3.22(4) no .
H21 O9 3.48(4) no 2_656
H21 C13 3.52(5) no 4_555
H21 C14 3.49(4) no 4_555
H21 C15 3.59(4) no 3_656
H21 H11 2.95(6) no 4_555
H21 H12 2.84(6) no 4_555
H21 H13 2.87(6) no 3_656
H21 H32A 3.5910 no 3_666
H22 Cl2 2.99(3) no .
H22 O5 3.42(3) no .
H22 O6 3.08(3) no .
H22 O7 2.63(3) no .
H22 O9 2.72(3) no .
H22 C15 3.49(3) no 3_656
H22 H11 3.00(5) no 4_555
H22 H13 2.65(6) no 3_656
H23 O2 2.82(4) no .
H23 O7 3.02(4) no .
H23 O10 1.80(5) no 4_555
H23 O11 3.48(4) no 4_555
H23 C27 2.66(5) no 4_555
H23 H4 3.48(6) no 3_556
H23 H25 2.08(7) no 4_555
H23 H26 2.97(6) no 4_555
H23 H27 2.44(6) no 4_555
H23 H31A 3.4204 no 4_555
H23 H32C 3.2389 no 4_555
H24 Cl2 2.97(4) no .
H24 O2 3.22(4) no .
H24 O5 3.48(4) no .
H24 O6 2.94(4) no .
H24 O7 1.93(4) no .
H24 O10 2.86(4) no 4_555
H24 C27 3.32(5) no 4_555
H24 H25 3.08(7) no 4_555
H24 H27 2.72(6) no 4_555
H24 H31A 3.3092 no 4_555
H24 H32C 3.3248 no 4_555
H25 O1 2.87(5) no 4_554
H25 O11 1.94(5) no .
H25 C7 3.51(5) no 4_554
H25 C8 3.22(5) no 4_554
H25 C29 2.97(5) no .
H25 C30 3.01(5) no .
H25 C31 2.92(5) no .
H25 H3 3.07(6) no 2_555
H25 H4 3.48(6) no 2_555
H25 H7 3.58(7) no 4_554
H25 H8 3.11(7) no 4_554
H25 H23 2.08(7) no 4_554
H25 H24 3.08(7) no 4_554
H25 H29A 3.5594 no .
H25 H30A 2.8923 no .
H25 H30B 2.7311 no .
H25 H31A 2.9128 no .
H25 H32C 3.2661 no .
H26 Cl1 3.28(4) no 4_554
H26 O2 3.03(4) no 4_554
H26 O3 2.60(4) no 4_554
H26 C4 3.19(4) no 2_555
H26 C30 3.29(4) no 2_545
H26 H2 2.93(6) no .
H26 H3 3.40(5) no 2_555
H26 H4 2.50(5) no 2_555
H26 H23 2.97(6) no 4_554
H26 H30A 2.9741 no 2_545
H26 H30C 2.8124 no 2_545
H27 O1 3.00(5) no 4_554
H27 O3 3.51(4) no 4_554
H27 O7 2.93(5) no 4_554
H27 O11 3.45(4) no .
H27 C11 3.46(4) no .
H27 C21 3.33(4) no .
H27 H2 3.06(6) no .
H27 H9 2.95(6) no .
H27 H10 3.50(6) no .
H27 H17 3.58(5) no .
H27 H18 2.56(6) no .
H27 H23 2.44(6) no 4_554
H27 H24 2.72(6) no 4_554
H27 H31A 3.2058 no .
H28A O3 2.7179 no 3_566
H28A O4 3.4769 no 3_566
H28A C5 3.4506 no 1_565
H28A C30 3.4955 no .
H28A C30 3.3662 no 2_545
H28A H3 3.0464 no 2_555
H28A H5 3.1190 no 1_565
H28A H30A 2.6402 no .
H28A H30B 3.5703 no 2_545
H28A H30C 2.4732 no 2_545
H28B O11 2.7777 no .
H28B C5 3.0284 no 1_565
H28B C6 3.0027 no 1_565
H28B C29 3.4314 no .
H28B C30 3.5226 no .
H28B C31 3.5428 no .
H28B H5 3.1188 no 1_565
H28B H6 3.0331 no 1_565
H28B H17 3.4014 no .
H28B H18 3.0760 no .
H28B H29B 3.4236 no .
H28B H30A 2.8386 no .
H28B H31A 3.3372 no .
H28C C1 3.1366 no .
H28C C5 3.5284 no 1_565
H28C C6 3.3163 no 1_565
H28C C21 3.3952 no .
H28C C30 3.5457 no 2_545
H28C H1 2.8464 no .
H28C H2 2.6287 no .
H28C H5 3.3536 no 1_565
H28C H6 2.8818 no 1_565
H28C H17 2.9307 no .
H28C H18 3.0804 no .
H28C H30B 3.3635 no 2_545
H28C H30C 2.9667 no 2_545
H29A Cl1 3.1990 no 4_564
H29A O3 3.4263 no 4_564
H29A O4 2.9891 no 4_564
H29A O5 2.7517 no 4_564
H29A H7 2.9911 no 4_554
H29A H10 3.2260 no 1_565
H29A H25 3.5594 no .
H29B N2 3.2742 no 1_565
H29B C2 3.3623 no 1_565
H29B C3 3.3917 no 1_565
H29B C4 3.2965 no 1_565
H29B C9 3.0962 no 1_565
H29B C10 3.1318 no 1_565
H29B H10 3.1339 no 1_565
H29B H28B 3.4236 no .
H30A O3 3.0765 no 3_566
H30A O10 3.4033 no .
H30A C4 3.1424 no 1_565
H30A C5 3.5616 no 1_565
H30A C10 3.3835 no 1_565
H30A C28 3.1489 no .
H30A H3 3.2538 no 2_555
H30A H4 3.0991 no 1_565
H30A H5 3.4664 no 1_565
H30A H25 2.8923 no .
H30A H26 2.9741 no 2_555
H30A H28A 2.6402 no .
H30A H28B 2.8386 no .
H30B O4 3.1985 no 4_564
H30B O10 3.3181 no .
H30B C6 2.9891 no 4_554
H30B C7 2.9360 no 4_554
H30B H3 2.9684 no 2_555
H30B H6 3.0272 no 4_554
H30B H7 2.8839 no 4_554
H30B H25 2.7311 no .
H30B H28A 3.5703 no 2_555
H30B H28C 3.3635 no 2_555
H30C Cl1 3.4571 no 4_564
H30C O3 2.9311 no 4_564
H30C O4 3.0676 no 4_564
H30C C3 3.2273 no 1_565
H30C C4 3.1761 no 1_565
H30C C27 3.3805 no 2_555
H30C C28 3.0322 no 2_555
H30C H3 3.2371 no 1_565
H30C H4 3.2570 no 1_565
H30C H26 2.8124 no 2_555
H30C H28A 2.4732 no 2_555
H30C H28C 2.9667 no 2_555
H31A Cl2 3.3209 no 4_554
H31A O6 3.2470 no 4_554
H31A O7 3.1111 no 4_554
H31A O8 3.1741 no 4_554
H31A O10 3.4017 no .
H31A H18 3.5438 no .
H31A H23 3.4204 no 4_554
H31A H24 3.3092 no 4_554
H31A H25 2.9128 no .
H31A H27 3.2058 no .
H31A H28B 3.3372 no .
H31B C13 3.4413 no 1_565
H31B C14 3.1779 no 1_565
H31B C19 3.4638 no 1_565
H31B C20 3.1602 no 1_565
H31B H12 3.5660 no 1_565
H32A O6 3.0128 no 4_554
H32A O9 3.3736 no 3_666
H32A C14 3.1346 no 1_565
H32A C20 3.5857 no 1_565
H32A H12 2.8345 no 1_565
H32A H13 3.3523 no 1_565
H32A H15 2.9113 no 4_554
H32A H16 3.5795 no 4_554
H32A H21 3.5910 no 3_666
H32B C13 3.2824 no 1_565
H32B C14 3.1634 no 1_565
H32B C24 3.4088 no 4_564
H32B H7 3.0894 no 4_554
H32B H11 3.2168 no 1_565
H32B H12 3.0367 no 1_565
H32B H20 3.3817 no 4_564
H32C O1 3.2531 no 4_554
H32C O6 3.3171 no 4_554
H32C C7 3.4451 no 4_554
H32C C8 3.3444 no 4_554
H32C C17 3.3489 no 4_554
H32C C18 3.2335 no 4_554
H32C H7 2.8945 no 4_554
H32C H8 2.7236 no 4_554
H32C H15 2.9135 no 4_554
H32C H16 2.7060 no 4_554
H32C H23 3.2389 no 4_554
H32C H24 3.3248 no 4_554
H32C H25 3.2661 no .

loop_
_geom_hbond_atom_site_label_D
_geom_hbond_atom_site_label_H
_geom_hbond_atom_site_label_A
_geom_hbond_site_symmetry_A
_geom_hbond_distance_DA
_geom_hbond_distance_DH
_geom_hbond_distance_HA
_geom_hbond_angle_DHA
_geom_hbond_publ_flag
O1 H23 O10 4_555 2.633(3) 0.843 1.80(5) 172(4) no
O1 H24 O7 . 2.748(4) 0.816 1.93(4) 176(4) no
O10 H25 O11 . 2.710(4) 0.804 1.94(5) 161(5) no

loop_
_geom_torsion_atom_site_label_1
_geom_torsion_atom_site_label_2
_geom_torsion_atom_site_label_3
_geom_torsion_atom_site_label_4
_geom_torsion
_geom_torsion_publ_flag
O1 Zn1 N2 C2 144.21(13) no
O1 Zn1 N2 C9 -34.12(17) no
O1 Zn1 N3 C12 175.99(11) no
O1 Zn1 N3 C19 -5.10(19) no
O1 Zn1 N4 C22 -158.44(14) no
O1 Zn1 N4 C26 27.36(19) no
N1 Zn1 N2 C2 -19.12(13) no
N1 Zn1 N2 C9 162.54(18) no
N2 Zn1 N1 C1 30.84(11) no
N2 Zn1 N1 C11 -86.54(12) no
N2 Zn1 N1 C21 152.27(14) no
N1 Zn1 N3 C12 -2.26(13) no
N1 Zn1 N3 C19 176.64(17) no
N3 Zn1 N1 C1 126.61(13) no
N3 Zn1 N1 C11 9.23(11) no
N3 Zn1 N1 C21 -111.96(13) no
N1 Zn1 N4 C22 4.47(14) no
N1 Zn1 N4 C26 -169.73(19) no
N4 Zn1 N1 C1 -139.23(13) no
N4 Zn1 N1 C11 103.38(13) no
N4 Zn1 N1 C21 -17.81(12) no
N2 Zn1 N3 C12 75.01(13) no
N2 Zn1 N3 C19 -106.09(17) no
N3 Zn1 N2 C2 -102.47(14) no
N3 Zn1 N2 C9 79.19(17) no
N2 Zn1 N4 C22 -19.6(3) no
N2 Zn1 N4 C26 166.22(14) no
N4 Zn1 N2 C2 5.1(3) no
N4 Zn1 N2 C9 -173.23(16) no
N3 Zn1 N4 C22 88.28(15) no
N3 Zn1 N4 C26 -85.92(18) no
N4 Zn1 N3 C12 -81.74(13) no
N4 Zn1 N3 C19 97.16(17) no
C29 O11 C31 C32 -84.1(5) no
C31 O11 C29 C30 177.6(4) no
Zn1 N1 C1 C2 -38.5(3) no
Zn1 N1 C11 C12 -14.9(3) no
Zn1 N1 C21 C22 27.9(3) no
C1 N1 C11 C12 -130.0(3) no
C11 N1 C1 C2 75.4(3) no
C1 N1 C21 C22 146.2(3) no
C21 N1 C1 C2 -158.1(2) no
C11 N1 C21 C22 -88.6(3) no
C21 N1 C11 C12 103.9(3) no
Zn1 N2 C2 C1 2.6(3) no
Zn1 N2 C2 C3 -175.59(16) no
Zn1 N2 C9 C8 -6.4(4) no
Zn1 N2 C9 C10 174.37(14) no
C2 N2 C9 C8 175.3(2) no
C2 N2 C9 C10 -3.9(4) no
C9 N2 C2 C1 -178.84(19) no
C9 N2 C2 C3 2.9(4) no
Zn1 N3 C12 C11 -6.0(3) no
Zn1 N3 C12 C13 177.79(16) no
Zn1 N3 C19 C18 0.0(4) no
Zn1 N3 C19 C20 -179.84(13) no
C12 N3 C19 C18 178.8(2) no
C12 N3 C19 C20 -1.0(4) no
C19 N3 C12 C11 175.0(2) no
C19 N3 C12 C13 -1.2(4) no
Zn1 N4 C22 C21 10.4(3) no
Zn1 N4 C22 C23 -173.57(17) no
Zn1 N4 C26 C25 173.84(16) no
C22 N4 C26 C25 -0.2(4) no
C26 N4 C22 C21 -175.0(3) no
C26 N4 C22 C23 1.1(4) no
N1 C1 C2 N2 25.0(4) no
N1 C1 C2 C3 -156.7(2) no
N2 C2 C3 C4 -0.0(4) no
C1 C2 C3 C4 -178.2(3) no
C2 C3 C4 C10 -1.9(4) no
C3 C4 C10 C5 -178.1(3) no
C3 C4 C10 C9 0.9(4) no
C6 C5 C10 C4 179.0(3) no
C6 C5 C10 C9 -0.1(4) no
C10 C5 C6 C7 -1.7(5) no
C5 C6 C7 C8 1.7(5) no
C6 C7 C8 C9 0.2(5) no
C7 C8 C9 N2 178.9(3) no
C7 C8 C9 C10 -1.9(4) no
N2 C9 C10 C4 2.0(4) no
N2 C9 C10 C5 -178.9(2) no
C8 C9 C10 C4 -177.2(3) no
C8 C9 C10 C5 1.9(4) no
N1 C11 C12 N3 15.3(4) no
N1 C11 C12 C13 -168.3(2) no
N3 C12 C13 C14 1.8(4) no
C11 C12 C13 C14 -174.6(3) no
C12 C13 C14 C20 -0.1(5) no
C13 C14 C20 C15 178.2(3) no
C13 C14 C20 C19 -2.1(5) no
C16 C15 C20 C14 177.8(3) no
C16 C15 C20 C19 -2.0(5) no
C20 C15 C16 C17 0.3(5) no
C15 C16 C17 C18 0.7(5) no
C16 C17 C18 C19 -0.1(5) no
C17 C18 C19 N3 178.6(3) no
C17 C18 C19 C20 -1.6(4) no
N3 C19 C20 C14 2.6(4) no
N3 C19 C20 C15 -177.6(2) no
C18 C19 C20 C14 -177.2(3) no
C18 C19 C20 C15 2.6(4) no
N1 C21 C22 N4 -26.3(4) no
N1 C21 C22 C23 157.5(3) no
N4 C22 C23 C24 -0.9(5) no
C21 C22 C23 C24 175.1(3) no
C22 C23 C24 C25 -0.3(5) no
C23 C24 C25 C26 1.2(5) no
C24 C25 C26 N4 -1.0(5) no
